data_4088665
loop_
_publ_author_name
'Wang, Chunhong'
'Xiang, Li'
'Leng, Xuebing'
'Chen, Yaofeng'

_publ_section_title
;
 Synthesis and Structure of Silicon-Bridged Boratabenzene Fluorenyl
 Rare-Earth Metal Complexes
;
_journal_issue 11
_journal_name_full Organometallics
_journal_page_first 1995
_journal_paper_doi 10.1021/acs.organomet.6b00282
_journal_volume 35
_journal_year 2016
_chemical_absolute_configuration rmad
_chemical_formula_moiety 'C37 H48 B Gd N2 O Si'
_chemical_formula_sum 'C37 H48 B Gd N2 O Si'
_chemical_formula_weight 732.92
_space_group_crystal_system orthorhombic
_space_group_IT_number 19
_space_group_name_Hall 'P 2ac 2ab'
_space_group_name_H-M_alt 'P 21 21 21'
_atom_sites_solution_hydrogens geom
_audit_creation_date 2016-03-22
_audit_creation_method
;
Olex2 1.2
(compiled 2016.02.19 svn.r3266 for OlexSys, GUI svn.r5155)
;
_cell_angle_alpha 90
_cell_angle_beta 90
_cell_angle_gamma 90
_cell_formula_units_Z 4
_cell_length_a 9.482(3)
_cell_length_b 16.964(5)
_cell_length_c 21.258(7)
_cell_measurement_reflns_used 3515
_cell_measurement_temperature 140(2)
_cell_measurement_theta_max 30.443
_cell_measurement_theta_min 2.342
_cell_volume 3419.4(19)
_computing_cell_refinement 'SAINT v7.68A (Bruker, 2009)'
_computing_data_collection 'Bruker APEX2'
_computing_data_reduction 'SAINT v7.68A (Bruker, 2009)'
_computing_molecular_graphics 'Olex2 (Dolomanov et al., 2009)'
_computing_publication_material 'Olex2 (Dolomanov et al., 2009)'
_computing_structure_refinement 'ShelXL (Sheldrick, 2015)'
_computing_structure_solution 'SHELXS-97 (Sheldrick, 2008)'
_diffrn_ambient_temperature 140.15
_diffrn_measured_fraction_theta_full 0.999
_diffrn_measured_fraction_theta_max 0.999
_diffrn_measurement_device_type 'Bruker APEX-II CCD'
_diffrn_measurement_method '\f and \w scans'
_diffrn_radiation_monochromator graphite
_diffrn_radiation_type MoK\a
_diffrn_radiation_wavelength 0.71073
_diffrn_reflns_av_R_equivalents 0.0760
_diffrn_reflns_av_unetI/netI 0.0759
_diffrn_reflns_Laue_measured_fraction_full 0.999
_diffrn_reflns_Laue_measured_fraction_max 0.999
_diffrn_reflns_limit_h_max 11
_diffrn_reflns_limit_h_min -11
_diffrn_reflns_limit_k_max 20
_diffrn_reflns_limit_k_min -19
_diffrn_reflns_limit_l_max 25
_diffrn_reflns_limit_l_min -25
_diffrn_reflns_number 18761
_diffrn_reflns_point_group_measured_fraction_full 1.000
_diffrn_reflns_point_group_measured_fraction_max 1.000
_diffrn_reflns_theta_full 25.097
_diffrn_reflns_theta_max 25.097
_diffrn_reflns_theta_min 1.536
_diffrn_standards_number 0
_exptl_absorpt_coefficient_mu 2.005
_exptl_absorpt_correction_T_max 0.8560
_exptl_absorpt_correction_T_min 0.5845
_exptl_absorpt_correction_type multi-scan
_exptl_absorpt_process_details
;
 TWINABS-2008/4 (Bruker,2010) was used for absorption correction.
 
For component 1:
 wR2(int) was 0.1090 before and 0.0753 after correction.
 The Ratio of minimum to maximum transmission not present.
 The \l/2 correction factor is Not present
 
For component 2:
 wR2(int) was 0.1494 before and 0.0985 after correction.
 The Ratio of minimum to maximum transmission is 0.45.
 The \l/2 correction factor is Not present

Final HKLF 4 output contains 38333 reflections, Rint = 0.1299
 (19673 with I > 3sig(I), Rint = 0.1155)
;
_exptl_crystal_colour yellow
_exptl_crystal_colour_primary yellow
_exptl_crystal_density_diffrn 1.424
_exptl_crystal_density_method 'not measured'
_exptl_crystal_description prism
_exptl_crystal_F_000 1500
_exptl_crystal_size_max 0.3
_exptl_crystal_size_mid 0.2
_exptl_crystal_size_min 0.08
_refine_diff_density_max 2.635
_refine_diff_density_min -1.507
_refine_diff_density_rms 0.247
_refine_ls_abs_structure_details
;
 Refined as a perfect inversion twin.
;
_refine_ls_abs_structure_Flack 0.5
_refine_ls_extinction_method none
_refine_ls_goodness_of_fit_ref 1.072
_refine_ls_hydrogen_treatment constr
_refine_ls_matrix_type full
_refine_ls_number_parameters 406
_refine_ls_number_reflns 6059
_refine_ls_number_restraints 178
_refine_ls_restrained_S_all 1.068
_refine_ls_R_factor_all 0.0829
_refine_ls_R_factor_gt 0.0809
_refine_ls_shift/su_max 0.041
_refine_ls_shift/su_mean 0.003
_refine_ls_structure_factor_coef Fsqd
_refine_ls_weighting_details 'w=1/[\s^2^(Fo^2^)+(0.0333P)^2^+109.3978P] where P=(Fo^2^+2Fc^2^)/3'
_refine_ls_weighting_scheme calc
_refine_ls_wR_factor_gt 0.1895
_refine_ls_wR_factor_ref 0.1908
_reflns_Friedel_coverage 0.774
_reflns_Friedel_fraction_full 1.000
_reflns_Friedel_fraction_max 1.000
_reflns_number_gt 5844
_reflns_number_total 6059
_reflns_threshold_expression 'I > 2\s(I)'
_cod_data_source_file om6b00282_si_002.cif
_cod_data_source_block 13a
_cod_original_cell_volume 3419.5(18)
_cod_database_code 4088665
_shelx_space_group_comment
;
The symmetry employed for this shelxl refinement is uniquely defined
by the following loop, which should always be used as a source of
symmetry information in preference to the above space-group names.
They are only intended as comments.
;
_shelx_estimated_absorpt_t_max 0.856
_shelx_estimated_absorpt_t_min 0.584
_olex2_refinement_description
;
1. Fixed Uiso
 At 1.2 times of:
  All C(H) groups, All C(H,H) groups
 At 1.5 times of:
  All C(H,H,H) groups
2. Restrained distances
 N1-C21 = N1-C24'
 1.48 with sigma of 0.01
 H21B-H23A
 1.9 with sigma of 0.01
3. Rigid bond restraints
 O1, C34
 with sigma for 1-2 distances of 0.005 and sigma for 1-3 distances of 0.005
4. Uiso/Uaniso restraints and constraints
C34 \\sim C35 \\sim C36 \\sim C37: within 2A with sigma of 0.005 and sigma for
terminal atoms of 0.01
Uanis(N1) \\sim Ueq, Uanis(N2) \\sim Ueq, Uanis(C10) \\sim Ueq, Uanis(C9) \\sim
Ueq, Uanis(C20) \\sim Ueq, Uanis(C4) \\sim Ueq, Uanis(C21) \\sim Ueq,
Uanis(C22) \\sim Ueq, Uanis(C25) \\sim Ueq, Uanis(C31) \\sim Ueq, Uanis(C23)
\\sim Ueq, Uanis(C7) \\sim Ueq, Uanis(C2) \\sim Ueq, Uanis(C1) \\sim Ueq: with
sigma of 0.005 and sigma for terminal atoms of 0.01
Uanis(C24') \\sim Ueq, Uanis(C25') \\sim Ueq, Uanis(C13) \\sim Ueq, Uanis(C28)
\\sim Ueq, Uanis(C32) \\sim Ueq, Uanis(C5) \\sim Ueq, Uanis(C26) \\sim Ueq,
Uanis(C18) \\sim Ueq, Uanis(C15) \\sim Ueq, Uanis(C14) \\sim Ueq, Uanis(B1)
\\sim Ueq: with sigma of 0.005 and sigma for terminal atoms of 0.01
Uanis(C27) \\sim Ueq: with sigma of 0.005 and sigma for terminal atoms of 0.01
5. Others
 Fixed Sof: C21(0.5) H21A(0.5) H21B(0.5) C22(0.5) H22A(0.5) H22B(0.5)
 H22C(0.5) C24'(0.5) H24D(0.5) H24E(0.5) C25'(0.5) H25A(0.5) H25B(0.5) H25C(0.5)
6.a Ternary CH refined with riding coordinates:
 C2(H2), C1(H1), C4(H4)
6.b Secondary CH2 refined with riding coordinates:
 C23(H23A,H23B), C21(H21A,H21B), C24'(H24D,H24E), C25(H25D,H25E), C34(H34A,
 H34B), C35(H35A,H35B), C36(H36A,H36B), C37(H37A,H37B)
6.c Me refined with riding coordinates:
 C19(H19A,H19B,H19C), C20(H20A,H20B,H20C), C24(H24A,H24B,H24C), C22(H22A,H22B,
 H22C), C25'(H25A,H25B,H25C), C32(H32A,H32B,H32C), C33(H33A,H33B,H33C)
6.d Aromatic/amide H refined with riding coordinates:
 C18(H18), C17(H17), C16(H16), C15(H15), C14(H14), C13(H13), C12(H12),
 C11(H11), C5(H5), C30(H30), C29(H29), C28(H28), C27(H27)
;
_shelx_shelxl_version_number 2014/7
_olex2_submission_special_instructions 'No special instructions were received'

loop_
_space_group_symop_operation_xyz
'x, y, z'
'x+1/2, -y+1/2, -z'
'-x, y+1/2, -z+1/2'
'-x+1/2, -y, z+1/2'

loop_
_atom_site_label
_atom_site_type_symbol
_atom_site_fract_x
_atom_site_fract_y
_atom_site_fract_z
_atom_site_U_iso_or_equiv
_atom_site_adp_type
_atom_site_occupancy
_atom_site_site_symmetry_order
_atom_site_calc_flag
_atom_site_refinement_flags_posn
_atom_site_refinement_flags_adp
_atom_site_refinement_flags_occupancy
_atom_site_disorder_assembly
_atom_site_disorder_group
Gd1 Gd 0.08334(9) 0.08041(5) 0.11426(4) 0.0146(2) Uani 1 1 d . . . . .
N1 N 0.330(3) -0.1215(16) 0.0417(10) 0.059(6) Uani 1 1 d D U . . .
N2 N -0.1842(17) 0.1134(10) 0.0850(7) 0.017(3) Uani 1 1 d . U . . .
O1 O -0.0251(17) -0.0475(10) 0.1333(8) 0.044(4) Uani 1 1 d . U . . .
Si1 Si 0.3126(6) 0.1934(4) 0.1916(3) 0.0304(14) Uani 1 1 d . . . . .
C6 C 0.117(2) 0.2102(13) 0.1838(9) 0.026(5) Uani 1 1 d . . . . .
C10 C 0.0519(17) 0.2827(11) 0.1621(9) 0.017(4) Uani 1 1 d . U . . .
C18 C 0.095(2) 0.3384(11) 0.1195(10) 0.027(4) Uani 1 1 d . U . . .
H18 H 0.1821 0.3324 0.0984 0.033 Uiso 1 1 calc R . . . .
C17 C 0.012(2) 0.4027(11) 0.1071(11) 0.031(5) Uani 1 1 d . . . . .
H17 H 0.0435 0.4409 0.0775 0.037 Uiso 1 1 calc R . . . .
C16 C -0.119(2) 0.4135(16) 0.1370(11) 0.039(6) Uani 1 1 d . . . . .
H16 H -0.1724 0.4598 0.1293 0.046 Uiso 1 1 calc R . . . .
C15 C -0.167(2) 0.3582(12) 0.1765(9) 0.022(4) Uani 1 1 d . U . . .
H15 H -0.2577 0.3630 0.1951 0.026 Uiso 1 1 calc R . . . .
C9 C -0.080(3) 0.2925(11) 0.1902(8) 0.024(4) Uani 1 1 d . U . . .
C8 C -0.104(2) 0.2235(13) 0.2295(9) 0.028(5) Uani 1 1 d . . . . .
C14 C -0.218(3) 0.2009(16) 0.2674(12) 0.039(6) Uani 1 1 d . U . . .
H14 H -0.2993 0.2338 0.2697 0.047 Uiso 1 1 calc R . . . .
C13 C -0.215(3) 0.1331(17) 0.3003(13) 0.047(7) Uani 1 1 d . U . . .
H13 H -0.2932 0.1173 0.3252 0.057 Uiso 1 1 calc R . . . .
C12 C -0.097(3) 0.088(2) 0.2972(11) 0.065(9) Uani 1 1 d . . . . .
H12 H -0.0944 0.0422 0.3230 0.078 Uiso 1 1 calc R . . . .
C11 C 0.016(2) 0.1022(16) 0.2607(10) 0.039(7) Uani 1 1 d . . . . .
H11 H 0.0935 0.0665 0.2587 0.047 Uiso 1 1 calc R . . . .
C7 C 0.015(2) 0.1739(13) 0.2253(9) 0.023(4) Uani 1 1 d . U . . .
C19 C 0.415(3) 0.2754(14) 0.1582(15) 0.058(8) Uani 1 1 d . . . . .
H19A H 0.3950 0.3238 0.1817 0.087 Uiso 1 1 calc R . . . .
H19B H 0.5162 0.2633 0.1613 0.087 Uiso 1 1 calc R . . . .
H19C H 0.3896 0.2826 0.1140 0.087 Uiso 1 1 calc R . . . .
C20 C 0.368(3) 0.1770(19) 0.2746(13) 0.059(8) Uani 1 1 d . U . . .
H20A H 0.3512 0.2252 0.2990 0.088 Uiso 1 1 calc R . . . .
H20B H 0.3123 0.1338 0.2926 0.088 Uiso 1 1 calc R . . . .
H20C H 0.4680 0.1636 0.2759 0.088 Uiso 1 1 calc R . . . .
C3 C 0.346(2) 0.1019(14) 0.1500(10) 0.030(6) Uani 1 1 d . . . . .
C2 C 0.349(2) 0.0989(13) 0.0819(10) 0.023(5) Uani 1 1 d . U . . .
H2 H 0.3742 0.1486 0.0593 0.028 Uiso 1 1 calc R . . . .
C1 C 0.334(2) 0.0322(14) 0.0463(10) 0.026(5) Uani 1 1 d . U . . .
H1 H 0.3349 0.0374 -0.0006 0.031 Uiso 1 1 calc R . . . .
B1 B 0.323(3) -0.0498(18) 0.0746(14) 0.038(7) Uani 1 1 d . U . . .
C5 C 0.310(2) -0.0466(13) 0.1459(10) 0.028(5) Uani 1 1 d . U . . .
H5 H 0.2914 -0.0936 0.1689 0.034 Uiso 1 1 calc R . . . .
C4 C 0.324(2) 0.0240(13) 0.1774(9) 0.021(4) Uani 1 1 d . U . . .
H4 H 0.3177 0.0216 0.2243 0.026 Uiso 1 1 calc R . . . .
C23 C 0.320(4) -0.203(2) 0.0687(15) 0.074(10) Uani 1 1 d . U . . .
H23A H 0.2654 -0.2370 0.0402 0.089 Uiso 1 1 calc DR . . . .
H23B H 0.2712 -0.2008 0.1098 0.089 Uiso 1 1 calc R . . . .
C24 C 0.463(3) -0.234(2) 0.0769(13) 0.068(11) Uani 1 1 d . . . . .
H24A H 0.4569 -0.2876 0.0946 0.102 Uiso 1 1 calc R . . . .
H24B H 0.5103 -0.2364 0.0360 0.102 Uiso 1 1 calc R . . . .
H24C H 0.5161 -0.2003 0.1055 0.102 Uiso 1 1 calc R . . . .
C21 C 0.287(5) -0.127(2) -0.0251(12) 0.032(10) Uani 0.5 1 d D U P A 1
H21A H 0.2255 -0.0824 -0.0377 0.038 Uiso 0.5 1 calc R . P A 1
H21B H 0.2379 -0.1774 -0.0343 0.038 Uiso 0.5 1 calc DR . P A 1
C22 C 0.434(5) -0.123(3) -0.057(2) 0.039(11) Uani 0.5 1 d . U P A 1
H22A H 0.4228 -0.1260 -0.1031 0.059 Uiso 0.5 1 calc R . P A 1
H22B H 0.4803 -0.0731 -0.0463 0.059 Uiso 0.5 1 calc R . P A 1
H22C H 0.4925 -0.1671 -0.0429 0.059 Uiso 0.5 1 calc R . P A 1
C24' C 0.394(9) -0.109(5) -0.021(2) 0.09(2) Uani 0.5 1 d D U P A 2
H24D H 0.4662 -0.1497 -0.0295 0.109 Uiso 0.5 1 calc R . P A 2
H24E H 0.4403 -0.0566 -0.0229 0.109 Uiso 0.5 1 calc R . P A 2
C25' C 0.274(5) -0.113(3) -0.073(2) 0.033(10) Uani 0.5 1 d . U P A 2
H25A H 0.3157 -0.1051 -0.1148 0.050 Uiso 0.5 1 calc R . P A 2
H25B H 0.2293 -0.1654 -0.0716 0.050 Uiso 0.5 1 calc R . P A 2
H25C H 0.2034 -0.0726 -0.0649 0.050 Uiso 0.5 1 calc R . P A 2
C25 C 0.064(2) 0.1542(12) 0.0165(9) 0.024(4) Uani 1 1 d . U . . .
H25D H 0.0187 0.2064 0.0211 0.029 Uiso 1 1 calc R . . . .
H25E H 0.1532 0.1580 -0.0075 0.029 Uiso 1 1 calc R . . . .
C26 C -0.0291(19) 0.0933(12) -0.0048(8) 0.019(4) Uani 1 1 d . U . . .
C31 C -0.1528(18) 0.0694(11) 0.0298(8) 0.014(4) Uani 1 1 d . U . . .
C30 C -0.238(2) 0.0098(14) 0.0081(11) 0.033(5) Uani 1 1 d . . . . .
H30 H -0.3234 -0.0018 0.0295 0.039 Uiso 1 1 calc R . . . .
C29 C -0.201(3) -0.0334(18) -0.0441(13) 0.050(8) Uani 1 1 d . . . . .
H29 H -0.2612 -0.0740 -0.0591 0.060 Uiso 1 1 calc R . . . .
C28 C -0.074(3) -0.0172(15) -0.0749(12) 0.049(6) Uani 1 1 d . U . . .
H28 H -0.0417 -0.0507 -0.1076 0.058 Uiso 1 1 calc R . . . .
C27 C 0.002(2) 0.0479(13) -0.0573(10) 0.031(5) Uani 1 1 d . U . . .
H27 H 0.0806 0.0627 -0.0824 0.037 Uiso 1 1 calc R . . . .
C32 C -0.280(2) 0.0840(19) 0.1314(9) 0.039(6) Uani 1 1 d . U . . .
H32A H -0.2880 0.1223 0.1657 0.059 Uiso 1 1 calc R . . . .
H32B H -0.3726 0.0757 0.1122 0.059 Uiso 1 1 calc R . . . .
H32C H -0.2443 0.0339 0.1479 0.059 Uiso 1 1 calc R . . . .
C33 C -0.241(2) 0.1934(13) 0.0693(10) 0.028(5) Uani 1 1 d . . . . .
H33A H -0.2617 0.2221 0.1082 0.043 Uiso 1 1 calc R . . . .
H33B H -0.1713 0.2226 0.0446 0.043 Uiso 1 1 calc R . . . .
H33C H -0.3281 0.1877 0.0447 0.043 Uiso 1 1 calc R . . . .
C34 C -0.021(4) -0.116(2) 0.0898(17) 0.077(6) Uani 1 1 d . U . . .
H34A H -0.0447 -0.0992 0.0464 0.092 Uiso 1 1 calc R . . . .
H34B H 0.0732 -0.1406 0.0897 0.092 Uiso 1 1 calc R . . . .
C35 C -0.127(4) -0.171(2) 0.1136(19) 0.081(6) Uani 1 1 d . U . . .
H35A H -0.0915 -0.2254 0.1101 0.097 Uiso 1 1 calc R . . . .
H35B H -0.2145 -0.1662 0.0886 0.097 Uiso 1 1 calc R . . . .
C36 C -0.155(4) -0.151(2) 0.1799(18) 0.081(6) Uani 1 1 d . U . . .
H36A H -0.1293 -0.1958 0.2077 0.097 Uiso 1 1 calc R . . . .
H36B H -0.2562 -0.1387 0.1862 0.097 Uiso 1 1 calc R . . . .
C37 C -0.066(4) -0.081(2) 0.1935(16) 0.080(6) Uani 1 1 d . U . . .
H37A H -0.1195 -0.0422 0.2185 0.096 Uiso 1 1 calc R . . . .
H37B H 0.0188 -0.0970 0.2176 0.096 Uiso 1 1 calc R . . . .

loop_
_atom_site_aniso_label
_atom_site_aniso_U_11
_atom_site_aniso_U_22
_atom_site_aniso_U_33
_atom_site_aniso_U_23
_atom_site_aniso_U_13
_atom_site_aniso_U_12
Gd1 0.0099(4) 0.0200(4) 0.0139(4) 0.0013(4) -0.0020(4) -0.0006(4)
N1 0.068(9) 0.061(8) 0.048(8) -0.002(6) -0.003(6) 0.006(6)
N2 0.019(6) 0.021(6) 0.012(5) -0.006(5) -0.009(5) 0.009(5)
O1 0.031(8) 0.051(9) 0.049(10) 0.033(7) -0.029(7) -0.023(7)
Si1 0.018(3) 0.037(4) 0.036(3) -0.019(3) -0.011(3) 0.007(3)
C6 0.034(14) 0.027(11) 0.016(9) -0.004(8) 0.006(8) 0.005(9)
C10 0.012(6) 0.020(6) 0.018(6) -0.006(5) -0.009(5) -0.001(5)
C18 0.023(6) 0.029(6) 0.031(6) 0.003(6) -0.008(6) -0.003(5)
C17 0.045(12) 0.014(10) 0.033(12) 0.012(9) 0.004(11) -0.003(8)
C16 0.026(11) 0.037(12) 0.053(13) -0.016(12) -0.018(9) 0.007(10)
C15 0.024(7) 0.024(7) 0.018(6) -0.006(5) -0.003(5) 0.002(5)
C9 0.023(6) 0.028(6) 0.020(6) -0.001(5) -0.009(6) 0.001(6)
C8 0.019(11) 0.047(13) 0.018(9) -0.004(9) -0.003(8) 0.008(10)
C14 0.035(8) 0.046(8) 0.037(8) 0.004(6) -0.002(6) 0.007(6)
C13 0.045(9) 0.054(9) 0.044(8) 0.005(6) 0.005(6) 0.004(6)
C12 0.055(17) 0.10(2) 0.037(13) 0.042(16) 0.007(14) 0.01(2)
C11 0.022(10) 0.08(2) 0.017(10) 0.011(11) 0.003(9) 0.017(11)
C7 0.020(6) 0.030(7) 0.020(6) -0.001(6) -0.006(5) 0.002(6)
C19 0.026(11) 0.037(13) 0.11(2) -0.019(14) -0.017(18) 0.002(13)
C20 0.061(13) 0.069(13) 0.046(12) -0.014(10) -0.020(10) 0.018(10)
C3 0.009(9) 0.057(17) 0.024(11) -0.009(10) -0.003(8) 0.013(9)
C2 0.016(6) 0.028(7) 0.026(7) 0.002(6) 0.001(5) -0.001(5)
C1 0.027(7) 0.030(7) 0.022(7) 0.002(6) 0.004(6) 0.006(6)
B1 0.037(8) 0.040(8) 0.037(8) -0.006(6) 0.003(6) 0.004(6)
C5 0.032(7) 0.029(7) 0.023(7) 0.005(6) 0.004(6) -0.001(6)
C4 0.021(6) 0.028(7) 0.016(6) 0.007(5) 0.000(5) 0.001(5)
C23 0.076(12) 0.072(12) 0.076(12) -0.004(7) -0.001(7) 0.002(7)
C24 0.07(2) 0.10(3) 0.031(14) -0.009(15) -0.016(14) 0.05(2)
C21 0.031(12) 0.032(12) 0.033(12) 0.002(7) 0.001(7) 0.000(7)
C22 0.038(15) 0.044(15) 0.036(15) 0.018(12) 0.009(12) -0.005(12)
C24' 0.09(3) 0.09(3) 0.09(3) -0.002(7) -0.001(7) 0.001(7)
C25' 0.035(15) 0.027(14) 0.038(15) -0.015(11) 0.004(12) -0.001(11)
C25 0.024(7) 0.025(7) 0.022(6) 0.006(5) -0.002(6) 0.004(6)
C26 0.018(6) 0.022(7) 0.015(6) 0.001(5) -0.004(5) 0.002(5)
C31 0.017(6) 0.015(6) 0.012(6) 0.004(5) 0.000(5) 0.005(5)
C30 0.022(11) 0.033(13) 0.043(13) 0.004(10) -0.009(10) -0.012(10)
C29 0.031(13) 0.07(2) 0.049(16) -0.033(15) 0.003(12) -0.020(13)
C28 0.047(8) 0.050(8) 0.049(8) -0.006(6) 0.007(6) 0.001(6)
C27 0.031(7) 0.034(7) 0.028(7) -0.007(6) 0.005(6) -0.002(6)
C32 0.014(8) 0.075(12) 0.029(9) 0.005(10) 0.012(7) 0.014(9)
C33 0.021(10) 0.038(13) 0.027(11) -0.009(9) -0.011(9) 0.012(10)
C34 0.073(13) 0.068(11) 0.090(13) 0.011(9) -0.041(12) -0.035(11)
C35 0.077(12) 0.075(11) 0.091(12) 0.017(9) -0.038(11) -0.038(10)
C36 0.077(12) 0.078(11) 0.088(12) 0.025(10) -0.038(11) -0.036(10)
C37 0.077(13) 0.080(12) 0.083(13) 0.031(11) -0.041(12) -0.034(12)

loop_
_atom_type_symbol
_atom_type_description
_atom_type_scat_dispersion_real
_atom_type_scat_dispersion_imag
_atom_type_scat_source
C C 0.0033 0.0016 'International Tables Vol C Tables 4.2.6.8 and 6.1.1.4'
H H 0.0000 0.0000 'International Tables Vol C Tables 4.2.6.8 and 6.1.1.4'
B B 0.0013 0.0007 'International Tables Vol C Tables 4.2.6.8 and 6.1.1.4'
Gd Gd -0.1653 3.9035 'International Tables Vol C Tables 4.2.6.8 and 6.1.1.4'
N N 0.0061 0.0033 'International Tables Vol C Tables 4.2.6.8 and 6.1.1.4'
O O 0.0106 0.0060 'International Tables Vol C Tables 4.2.6.8 and 6.1.1.4'
Si Si 0.0817 0.0704 'International Tables Vol C Tables 4.2.6.8 and 6.1.1.4'

loop_
_geom_angle_atom_site_label_1
_geom_angle_atom_site_label_2
_geom_angle_atom_site_label_3
_geom_angle
N2 Gd1 Si1 127.9(4)
N2 Gd1 C7 82.2(5)
N2 Gd1 C1 136.2(6)
N2 Gd1 C4 162.2(5)
N2 Gd1 C26 53.3(5)
N2 Gd1 C31 29.4(5)
O1 Gd1 N2 79.9(5)
O1 Gd1 Si1 134.9(4)
O1 Gd1 C6 133.9(6)
O1 Gd1 C7 104.8(6)
O1 Gd1 C3 118.4(6)
O1 Gd1 C2 123.7(6)
O1 Gd1 C1 100.2(6)
O1 Gd1 C4 87.7(5)
O1 Gd1 C26 93.4(5)
O1 Gd1 C31 73.6(5)
C6 Gd1 N2 94.1(6)
C6 Gd1 Si1 34.3(5)
C6 Gd1 C7 29.7(6)
C6 Gd1 C1 114.1(7)
C6 Gd1 C4 85.3(6)
C6 Gd1 C26 119.3(6)
C6 Gd1 C31 119.5(6)
C7 Gd1 Si1 55.4(4)
C3 Gd1 N2 159.7(6)
C3 Gd1 Si1 32.8(5)
C3 Gd1 C6 67.1(7)
C3 Gd1 C7 84.3(6)
C3 Gd1 C1 53.6(6)
C3 Gd1 C4 30.9(7)
C3 Gd1 C26 128.4(6)
C3 Gd1 C31 157.9(6)
C2 Gd1 N2 145.4(5)
C2 Gd1 Si1 55.6(5)
C2 Gd1 C6 86.0(7)
C2 Gd1 C7 111.1(6)
C2 Gd1 C3 32.0(6)
C2 Gd1 C1 28.1(6)
C2 Gd1 C4 52.3(6)
C2 Gd1 C26 96.9(6)
C2 Gd1 C31 126.2(6)
C1 Gd1 Si1 82.7(5)
C1 Gd1 C7 137.6(6)
C4 Gd1 Si1 55.4(5)
C4 Gd1 C7 88.8(6)
C4 Gd1 C1 58.5(5)
C4 Gd1 C31 155.0(6)
C25 Gd1 N2 67.8(6)
C25 Gd1 O1 124.7(6)
C25 Gd1 Si1 100.1(5)
C25 Gd1 C6 93.3(6)
C25 Gd1 C7 113.3(6)
C25 Gd1 C3 104.3(7)
C25 Gd1 C2 77.7(7)
C25 Gd1 C1 77.4(7)
C25 Gd1 C4 130.0(7)
C25 Gd1 C26 31.3(6)
C25 Gd1 C31 56.0(6)
C26 Gd1 Si1 131.3(4)
C26 Gd1 C7 127.9(6)
C26 Gd1 C1 83.2(6)
C26 Gd1 C4 141.1(6)
C26 Gd1 C31 29.6(5)
C31 Gd1 Si1 148.6(4)
C31 Gd1 C7 111.6(5)
C31 Gd1 C1 108.0(6)
B1 N1 C23 127(2)
B1 N1 C21 121(3)
B1 N1 C24' 110(4)
C23 N1 C21 107(2)
C23 N1 C24' 120(4)
C31 N2 Gd1 83.3(10)
C31 N2 C32 121.2(18)
C31 N2 C33 111.5(15)
C32 N2 Gd1 111.6(12)
C32 N2 C33 103.9(18)
C33 N2 Gd1 125.8(13)
C34 O1 Gd1 125.6(16)
C37 O1 Gd1 127.6(17)
C37 O1 C34 104(2)
C6 Si1 Gd1 53.2(6)
C19 Si1 Gd1 126.2(10)
C19 Si1 C6 111.9(11)
C19 Si1 C20 109.3(15)
C20 Si1 Gd1 124.4(11)
C20 Si1 C6 112.5(12)
C3 Si1 Gd1 51.8(6)
C3 Si1 C6 105.0(9)
C3 Si1 C19 111.5(12)
C3 Si1 C20 106.6(12)
Si1 C6 Gd1 92.5(8)
C10 C6 Gd1 118.1(13)
C10 C6 Si1 125.3(15)
C7 C6 Gd1 84.6(12)
C7 C6 Si1 122.7(16)
C7 C6 C10 105.5(17)
C18 C10 C6 131.9(18)
C18 C10 C9 117.7(17)
C9 C10 C6 110.3(17)
C10 C18 H18 119.7
C17 C18 C10 121(2)
C17 C18 H18 119.7
C18 C17 H17 119.3
C18 C17 C16 121(2)
C16 C17 H17 119.3
C17 C16 H16 120.2
C15 C16 C17 120(2)
C15 C16 H16 120.2
C16 C15 H15 120.6
C16 C15 C9 119(2)
C9 C15 H15 120.6
C10 C9 C15 121.8(18)
C10 C9 C8 106.7(18)
C15 C9 C8 131(2)
C14 C8 C9 132(2)
C7 C8 C9 108.8(19)
C7 C8 C14 119(2)
C8 C14 H14 119.6
C13 C14 C8 121(2)
C13 C14 H14 119.6
C14 C13 H13 120.8
C14 C13 C12 118(3)
C12 C13 H13 120.8
C13 C12 H12 117.1
C13 C12 C11 126(3)
C11 C12 H12 117.1
C12 C11 H11 121.7
C12 C11 C7 117(2)
C7 C11 H11 121.7
C6 C7 Gd1 65.7(11)
C8 C7 Gd1 123.6(13)
C8 C7 C6 108.6(19)
C8 C7 C11 119(2)
C11 C7 Gd1 87.8(13)
C11 C7 C6 133(2)
Si1 C19 H19A 109.5
Si1 C19 H19B 109.5
Si1 C19 H19C 109.5
H19A C19 H19B 109.5
H19A C19 H19C 109.5
H19B C19 H19C 109.5
Si1 C20 H20A 109.5
Si1 C20 H20B 109.5
Si1 C20 H20C 109.5
H20A C20 H20B 109.5
H20A C20 H20C 109.5
H20B C20 H20C 109.5
Si1 C3 Gd1 95.3(8)
C2 C3 Gd1 74.0(12)
C2 C3 Si1 121.4(19)
C2 C3 C4 112(2)
C4 C3 Gd1 81.5(12)
C4 C3 Si1 123.7(16)
Gd1 C2 H2 117.1
C3 C2 Gd1 74.1(12)
C3 C2 H2 117.1
C1 C2 Gd1 87.0(13)
C1 C2 C3 125(2)
C1 C2 H2 117.1
Gd1 C1 H1 118.5
C2 C1 Gd1 64.9(12)
C2 C1 H1 118.5
C2 C1 B1 123(2)
B1 C1 Gd1 90.1(14)
B1 C1 H1 118.5
N1 B1 C1 126(2)
N1 B1 C5 122(3)
C5 B1 C1 112(2)
B1 C5 H5 119.8
C4 C5 B1 120(2)
C4 C5 H5 119.8
Gd1 C4 H4 116.3
C3 C4 Gd1 67.7(11)
C3 C4 H4 116.3
C5 C4 Gd1 89.1(13)
C5 C4 C3 127.5(18)
C5 C4 H4 116.3
N1 C23 H23A 109.8
N1 C23 H23B 109.9
N1 C23 C24 109(3)
H23A C23 H23B 108.3
C24 C23 H23A 109.8
C24 C23 H23B 109.9
C23 C24 H24A 109.4
C23 C24 H24B 109.5
C23 C24 H24C 109.5
H24A C24 H24B 109.5
H24A C24 H24C 109.5
H24B C24 H24C 109.5
N1 C21 H21A 111.8
N1 C21 H21B 111.8
N1 C21 C22 100(3)
H21A C21 H21B 109.5
C22 C21 H21A 111.9
C22 C21 H21B 111.8
C21 C22 H22A 109.5
C21 C22 H22B 109.4
C21 C22 H22C 109.5
H22A C22 H22B 109.5
H22A C22 H22C 109.5
H22B C22 H22C 109.5
N1 C24' H24D 109.9
N1 C24' H24E 109.9
N1 C24' C25' 109(5)
H24D C24' H24E 108.3
C25' C24' H24D 109.9
C25' C24' H24E 109.9
C24' C25' H25A 109.5
C24' C25' H25B 109.5
C24' C25' H25C 109.5
H25A C25' H25B 109.5
H25A C25' H25C 109.5
H25B C25' H25C 109.5
Gd1 C25 H25D 114.2
Gd1 C25 H25E 114.2
H25D C25 H25E 111.3
C26 C25 Gd1 86.9(11)
C26 C25 H25D 114.2
C26 C25 H25E 114.2
C25 C26 Gd1 61.8(9)
C25 C26 C31 122.8(17)
C31 C26 Gd1 79.9(10)
C27 C26 Gd1 127.8(14)
C27 C26 C25 121.6(18)
C27 C26 C31 115.3(18)
N2 C31 Gd1 67.3(9)
N2 C31 C26 116.3(16)
C26 C31 Gd1 70.5(9)
C30 C31 Gd1 135.6(14)
C30 C31 N2 122.7(18)
C30 C31 C26 120.9(18)
C31 C30 H30 119.6
C31 C30 C29 121(2)
C29 C30 H30 119.6
C30 C29 H29 120.2
C30 C29 C28 120(2)
C28 C29 H29 120.2
C29 C28 H28 120.5
C27 C28 C29 119(2)
C27 C28 H28 120.5
C26 C27 H27 118.2
C28 C27 C26 124(2)
C28 C27 H27 118.2
N2 C32 H32A 109.5
N2 C32 H32B 109.5
N2 C32 H32C 109.5
H32A C32 H32B 109.5
H32A C32 H32C 109.5
H32B C32 H32C 109.5
N2 C33 H33A 109.5
N2 C33 H33B 109.5
N2 C33 H33C 109.5
H33A C33 H33B 109.5
H33A C33 H33C 109.5
H33B C33 H33C 109.5
O1 C34 H34A 110.7
O1 C34 H34B 110.7
H34A C34 H34B 108.8
C35 C34 O1 105(3)
C35 C34 H34A 110.7
C35 C34 H34B 110.6
C34 C35 H35A 110.0
C34 C35 H35B 110.0
C34 C35 C36 108(3)
H35A C35 H35B 108.4
C36 C35 H35A 110.0
C36 C35 H35B 110.0
C35 C36 H36A 110.7
C35 C36 H36B 110.7
C35 C36 C37 105(3)
H36A C36 H36B 108.8
C37 C36 H36A 110.7
C37 C36 H36B 110.7
O1 C37 C36 107(3)
O1 C37 H37A 110.3
O1 C37 H37B 110.3
C36 C37 H37A 110.3
C36 C37 H37B 110.3
H37A C37 H37B 108.5

loop_
_geom_bond_atom_site_label_1
_geom_bond_atom_site_label_2
_geom_bond_distance
Gd1 N2 2.671(16)
Gd1 O1 2.434(15)
Gd1 Si1 3.332(6)
Gd1 C6 2.67(2)
Gd1 C7 2.92(2)
Gd1 C3 2.63(2)
Gd1 C2 2.63(2)
Gd1 C1 2.90(2)
Gd1 C4 2.81(2)
Gd1 C25 2.432(18)
Gd1 C26 2.755(17)
Gd1 C31 2.877(17)
N1 B1 1.40(4)
N1 C23 1.49(4)
N1 C21 1.482(14)
N1 C24' 1.489(14)
N2 C31 1.42(2)
N2 C32 1.43(3)
N2 C33 1.50(3)
O1 C34 1.49(4)
O1 C37 1.45(3)
Si1 C6 1.88(2)
Si1 C19 1.84(3)
Si1 C20 1.86(3)
Si1 C3 1.81(2)
C6 C10 1.45(3)
C6 C7 1.45(3)
C10 C18 1.37(3)
C10 C9 1.40(3)
C18 H18 0.9500
C18 C17 1.37(3)
C17 H17 0.9500
C17 C16 1.40(3)
C16 H16 0.9500
C16 C15 1.34(3)
C15 H15 0.9500
C15 C9 1.42(3)
C9 C8 1.45(3)
C8 C14 1.41(3)
C8 C7 1.41(3)
C14 H14 0.9500
C14 C13 1.35(4)
C13 H13 0.9500
C13 C12 1.36(4)
C12 H12 0.9500
C12 C11 1.35(4)
C11 H11 0.9500
C11 C7 1.43(3)
C19 H19A 0.9800
C19 H19B 0.9800
C19 H19C 0.9800
C20 H20A 0.9800
C20 H20B 0.9800
C20 H20C 0.9800
C3 C2 1.45(3)
C3 C4 1.46(3)
C2 H2 1.0000
C2 C1 1.37(3)
C1 H1 1.0000
C1 B1 1.52(4)
B1 C5 1.52(3)
C5 H5 0.9500
C5 C4 1.38(3)
C4 H4 1.0000
C23 H23A 0.9900
C23 H23B 0.9900
C23 C24 1.46(4)
C24 H24A 0.9800
C24 H24B 0.9800
C24 H24C 0.9800
C21 H21A 0.9900
C21 H21B 0.9900
C21 C22 1.56(6)
C22 H22A 0.9800
C22 H22B 0.9800
C22 H22C 0.9800
C24' H24D 0.9900
C24' H24E 0.9900
C24' C25' 1.58(9)
C25' H25A 0.9800
C25' H25B 0.9800
C25' H25C 0.9800
C25 H25D 0.9900
C25 H25E 0.9900
C25 C26 1.43(3)
C26 C31 1.44(2)
C26 C27 1.39(3)
C31 C30 1.37(3)
C30 H30 0.9500
C30 C29 1.38(3)
C29 H29 0.9500
C29 C28 1.39(4)
C28 H28 0.9500
C28 C27 1.37(3)
C27 H27 0.9500
C32 H32A 0.9800
C32 H32B 0.9800
C32 H32C 0.9800
C33 H33A 0.9800
C33 H33B 0.9800
C33 H33C 0.9800
C34 H34A 0.9900
C34 H34B 0.9900
C34 C35 1.45(4)
C35 H35A 0.9900
C35 H35B 0.9900
C35 C36 1.47(5)
C36 H36A 0.9900
C36 H36B 0.9900
C36 C37 1.49(4)
C37 H37A 0.9900
C37 H37B 0.9900

loop_
_geom_torsion_atom_site_label_1
_geom_torsion_atom_site_label_2
_geom_torsion_atom_site_label_3
_geom_torsion_atom_site_label_4
_geom_torsion
Gd1 N2 C31 C26 -52.4(14)
Gd1 N2 C31 C30 130.6(18)
Gd1 O1 C34 C35 -166.5(18)
Gd1 O1 C37 C36 168(2)
Gd1 Si1 C6 C10 -127.4(19)
Gd1 Si1 C6 C7 85.1(17)
Gd1 Si1 C3 C2 74.5(17)
Gd1 Si1 C3 C4 -83.3(17)
Gd1 C6 C10 C18 -83(2)
Gd1 C6 C10 C9 94.4(16)
Gd1 C6 C7 C8 -119.2(15)
Gd1 C6 C7 C11 62(2)
Gd1 C3 C2 C1 -74(2)
Gd1 C3 C4 C5 70(2)
Gd1 C2 C1 B1 -72(2)
Gd1 C1 B1 N1 131(3)
Gd1 C1 B1 C5 -52(2)
Gd1 C25 C26 C31 54.3(17)
Gd1 C25 C26 C27 -119.1(18)
Gd1 C26 C31 N2 50.8(13)
Gd1 C26 C31 C30 -132.2(18)
Gd1 C26 C27 C28 95(3)
Gd1 C31 C30 C29 -87(3)
N1 B1 C5 C4 170(2)
N2 C31 C30 C29 -177(2)
O1 C34 C35 C36 -20(4)
Si1 C6 C10 C18 33(3)
Si1 C6 C10 C9 -149.7(15)
Si1 C6 C7 Gd1 -89.5(14)
Si1 C6 C7 C8 151.3(15)
Si1 C6 C7 C11 -27(3)
Si1 C3 C2 Gd1 -86.5(14)
Si1 C3 C2 C1 -160.8(17)
Si1 C3 C4 Gd1 90.8(14)
Si1 C3 C4 C5 161.2(18)
C6 Si1 C3 Gd1 1.5(11)
C6 Si1 C3 C2 76(2)
C6 Si1 C3 C4 -81.8(18)
C6 C10 C18 C17 180(2)
C6 C10 C9 C15 -179.3(17)
C6 C10 C9 C8 -2(2)
C10 C6 C7 Gd1 117.7(15)
C10 C6 C7 C8 -2(2)
C10 C6 C7 C11 180(2)
C10 C18 C17 C16 0(3)
C10 C9 C8 C14 -179(2)
C10 C9 C8 C7 1(2)
C18 C10 C9 C15 -1(3)
C18 C10 C9 C8 176.1(17)
C18 C17 C16 C15 -3(3)
C17 C16 C15 C9 4(3)
C16 C15 C9 C10 -2(3)
C16 C15 C9 C8 -179(2)
C15 C9 C8 C14 -2(4)
C15 C9 C8 C7 178(2)
C9 C10 C18 C17 2(3)
C9 C8 C14 C13 -179(2)
C9 C8 C7 Gd1 -72(2)
C9 C8 C7 C6 0(2)
C9 C8 C7 C11 179.3(19)
C8 C14 C13 C12 1(4)
C14 C8 C7 Gd1 107(2)
C14 C8 C7 C6 180.0(19)
C14 C8 C7 C11 -1(3)
C14 C13 C12 C11 -4(5)
C13 C12 C11 C7 4(5)
C12 C11 C7 Gd1 -129(2)
C12 C11 C7 C6 177(3)
C12 C11 C7 C8 -1(3)
C7 C6 C10 C18 -176(2)
C7 C6 C10 C9 2(2)
C7 C8 C14 C13 1(4)
C19 Si1 C6 Gd1 119.6(11)
C19 Si1 C6 C10 -8(2)
C19 Si1 C6 C7 -155.3(18)
C19 Si1 C3 Gd1 -119.8(11)
C19 Si1 C3 C2 -45(2)
C19 Si1 C3 C4 156.9(18)
C20 Si1 C6 Gd1 -117.0(12)
C20 Si1 C6 C10 115.6(19)
C20 Si1 C6 C7 -32(2)
C20 Si1 C3 Gd1 121.0(13)
C20 Si1 C3 C2 -165(2)
C20 Si1 C3 C4 38(2)
C3 Si1 C6 Gd1 -1.5(10)
C3 Si1 C6 C10 -128.9(17)
C3 Si1 C6 C7 83.7(19)
C3 C2 C1 Gd1 68(2)
C3 C2 C1 B1 -4(4)
C2 C3 C4 Gd1 -68.9(15)
C2 C3 C4 C5 2(3)
C2 C1 B1 N1 -169(3)
C2 C1 B1 C5 8(3)
C1 B1 C5 C4 -7(4)
B1 N1 C23 C24 -98(4)
B1 N1 C21 C22 99(4)
B1 N1 C24' C25' -106(5)
B1 C5 C4 Gd1 63(2)
B1 C5 C4 C3 3(4)
C4 C3 C2 Gd1 73.7(15)
C4 C3 C2 C1 -1(3)
C23 N1 B1 C1 179(3)
C23 N1 B1 C5 2(5)
C23 N1 C21 C22 -103(3)
C23 N1 C24' C25' 91(6)
C21 N1 B1 C1 -28(5)
C21 N1 B1 C5 156(3)
C21 N1 C23 C24 106(3)
C24' N1 B1 C1 18(5)
C24' N1 B1 C5 -159(4)
C24' N1 C23 C24 62(5)
C25 C26 C31 Gd1 -46.7(16)
C25 C26 C31 N2 4(3)
C25 C26 C31 C30 -178.9(19)
C25 C26 C27 C28 172(2)
C26 C31 C30 C29 6(3)
C31 C26 C27 C28 -2(3)
C31 C30 C29 C28 1(4)
C30 C29 C28 C27 -8(4)
C29 C28 C27 C26 9(4)
C27 C26 C31 Gd1 127.1(17)
C27 C26 C31 N2 177.9(17)
C27 C26 C31 C30 -5(3)
C32 N2 C31 Gd1 -111.3(16)
C32 N2 C31 C26 -163.7(17)
C32 N2 C31 C30 19(3)
C33 N2 C31 Gd1 125.9(15)
C33 N2 C31 C26 74(2)
C33 N2 C31 C30 -103(2)
C34 O1 C37 C36 -30(4)
C34 C35 C36 C37 2(4)
C35 C36 C37 O1 17(4)
C37 O1 C34 C35 30(3)
